data_2218456
loop_
_publ_author_name
'Shishkina, Svetlana V.'
'Shishkin, Oleg V.'
'Ukrainets, Igor V.'
'Bereznyakova, Nataliya L.'
'Davidenko, Alexandra A.'

_publ_section_title
2-Bromomethyl-<i>N</i>-isopropyl-7,8-dimethoxy-1,2-dihydro-1,3-oxazolo[3,2-<i>a</i>]quinoline-4-carboxamide
_journal_coeditor_code KP2166
_journal_issue 6
_journal_name_full 'Acta Crystallographica Section E'
_journal_page_first o1031
_journal_paper_doi 10.1107/S1600536808013378
_journal_volume 64
_journal_year 2008
_chemical_formula_iupac 'C18 H21 Br N2 O5'
_chemical_formula_moiety 'C18 H21 Br N2 O5'
_chemical_formula_sum 'C18 H21 Br N2 O5'
_chemical_formula_weight 425.28
_chemical_name_systematic
;
2-Bromomethyl-<i>N</i>-isopropyl-7,8-dimethoxy-1,2-dihydro-1,3-
oxazolo[3,2-<i>a</i>]quinoline-4-carboxamide
;
_space_group_IT_number 2
_symmetry_cell_setting triclinic
_symmetry_space_group_name_Hall '-P 1'
_symmetry_space_group_name_H-M 'P -1'
_atom_sites_solution_hydrogens geom
_atom_sites_solution_primary direct
_atom_sites_solution_secondary difmap
_audit_creation_method SHELXL-97
_cell_angle_alpha 86.90(2)
_cell_angle_beta 80.90(2)
_cell_angle_gamma 80.04(2)
_cell_formula_units_Z 2
_cell_length_a 8.736(2)
_cell_length_b 9.968(2)
_cell_length_c 10.588(3)
_cell_measurement_reflns_used 2385
_cell_measurement_temperature 100(2)
_cell_measurement_theta_max 32
_cell_measurement_theta_min 4
_cell_volume 896.3(4)
_computing_cell_refinement
;
CrysAlis RED (Oxford Diffraction, 2005)
;
_computing_data_collection
;
CrysAlis CCD (Oxford Diffraction, 2005)
;
_computing_data_reduction
;
CrysAlis RED (Oxford Diffraction, 2005)
;
_computing_molecular_graphics 'XP (Siemens, 1998)'
_computing_publication_material 'SHELXTL (Sheldrick, 2008)'
_computing_structure_refinement 'SHELXTL (Sheldrick, 2008)'
_computing_structure_solution 'SHELXTL (Sheldrick, 2008)'
_diffrn_ambient_temperature 100(2)
_diffrn_detector_area_resol_mean 16.1827
_diffrn_measured_fraction_theta_full 0.982
_diffrn_measured_fraction_theta_max 0.982
_diffrn_measurement_device_type 'Oxford Diffraction Xcalibur3'
_diffrn_measurement_method \w
_diffrn_radiation_monochromator graphite
_diffrn_radiation_source 'Enhance (Mo) X-ray Source'
_diffrn_radiation_type MoK\a
_diffrn_radiation_wavelength 0.71073
_diffrn_reflns_av_R_equivalents 0.089
_diffrn_reflns_av_sigmaI/netI 0.087
_diffrn_reflns_limit_h_max 10
_diffrn_reflns_limit_h_min -10
_diffrn_reflns_limit_k_max 11
_diffrn_reflns_limit_k_min -11
_diffrn_reflns_limit_l_max 12
_diffrn_reflns_limit_l_min -12
_diffrn_reflns_number 6292
_diffrn_reflns_theta_full 25.00
_diffrn_reflns_theta_max 25.00
_diffrn_reflns_theta_min 3.25
_diffrn_standards_interval_count 50
_diffrn_standards_number 2
_exptl_absorpt_coefficient_mu 2.325
_exptl_absorpt_correction_T_max 0.793
_exptl_absorpt_correction_T_min 0.287
_exptl_absorpt_correction_type analytical
_exptl_absorpt_process_details '(Alcock, 1970)'
_exptl_crystal_colour colourless
_exptl_crystal_density_diffrn 1.576
_exptl_crystal_density_method 'not measured'
_exptl_crystal_description plate
_exptl_crystal_F_000 436
_exptl_crystal_size_max 0.60
_exptl_crystal_size_mid 0.40
_exptl_crystal_size_min 0.10
_refine_diff_density_max 1.760
_refine_diff_density_min -0.880
_refine_ls_extinction_method none
_refine_ls_goodness_of_fit_ref 1.048
_refine_ls_hydrogen_treatment constr
_refine_ls_matrix_type full
_refine_ls_number_parameters 258
_refine_ls_number_reflns 3105
_refine_ls_number_restraints 6
_refine_ls_restrained_S_all 1.052
_refine_ls_R_factor_all 0.073
_refine_ls_R_factor_gt 0.066
_refine_ls_shift/su_max 0.000
_refine_ls_shift/su_mean 0.000
_refine_ls_structure_factor_coef Fsqd
_refine_ls_weighting_details 'calc w=1/[\s^2^(Fo^2^)+(0.0978P)^2^+1.3451P] where P=(Fo^2^+2Fc^2^)/3'
_refine_ls_weighting_scheme calc
_refine_ls_wR_factor_gt 0.163
_refine_ls_wR_factor_ref 0.171
_reflns_number_gt 2701
_reflns_number_total 3105
_reflns_threshold_expression I>2\s(I)
_cod_data_source_file kp2166.cif
_cod_data_source_block I
_cod_original_cell_volume 896.4(4)
_cod_database_code 2218456
_cod_database_fobs_code 2218456

loop_
_symmetry_equiv_pos_as_xyz
'x, y, z'
'-x, -y, -z'

loop_
_atom_site_type_symbol
_atom_site_label
_atom_site_fract_x
_atom_site_fract_y
_atom_site_fract_z
_atom_site_U_iso_or_equiv
_atom_site_adp_type
_atom_site_calc_flag
_atom_site_refinement_flags
_atom_site_occupancy
_atom_site_disorder_assembly
_atom_site_disorder_group
Br Br1 0.34636(6) 0.06689(5) 0.11180(4) 0.0383(2) Uani d . 1 . .
N N1 0.2519(5) 0.3824(4) 0.4324(3) 0.0265(8) Uani d . 1 A .
N N2 -0.0961(4) 0.3493(4) 0.8290(3) 0.0225(8) Uani d . 1 . .
H H2A -0.0854 0.4337 0.8407 0.027 Uiso calc R 1 . .
O O1 0.1378(4) 0.2004(3) 0.4688(3) 0.0292(7) Uani d D 1 . .
O O2 -0.0441(4) 0.1744(3) 0.6927(3) 0.0308(8) Uani d . 1 . .
O O3 0.0389(4) 0.5646(3) 0.7631(3) 0.0298(7) Uani d . 1 . .
O O4 0.3952(4) 0.8815(3) 0.5332(3) 0.0256(7) Uani d . 1 . .
O O5 0.5279(4) 0.7664(3) 0.3238(3) 0.0262(7) Uani d . 1 . .
C C1 0.2878(5) 0.5081(4) 0.4564(4) 0.0222(9) Uani d . 1 . .
C C2 0.3940(5) 0.5707(4) 0.3692(4) 0.0228(9) Uani d . 1 . .
H H2B 0.4432 0.5282 0.2916 0.027 Uiso calc R 1 . .
C C3 0.4256(5) 0.6961(4) 0.3988(4) 0.0216(9) Uani d . 1 . .
C C4 0.3527(5) 0.7586(4) 0.5161(4) 0.0233(9) Uani d . 1 . .
C C5 0.2488(5) 0.6966(4) 0.5983(4) 0.0243(9) Uani d . 1 . .
H H5A 0.1987 0.7400 0.6753 0.029 Uiso calc R 1 . .
C C6 0.2142(5) 0.5693(4) 0.5715(4) 0.0226(9) Uani d . 1 . .
C C7 0.1030(5) 0.5046(5) 0.6613(4) 0.0237(9) Uani d . 1 A .
C C8 0.0756(5) 0.3709(4) 0.6301(4) 0.0223(9) Uani d . 1 . .
C C9 0.1530(5) 0.3193(4) 0.5138(4) 0.0239(9) Uani d . 1 A .
C C10A 0.1932(13) 0.2038(11) 0.3329(6) 0.034(4) Uani d PD 0.352(14) A 1
H H10A 0.1049 0.2361 0.2832 0.041 Uiso calc PR 0.352(14) A 1
C C12A 0.2721(17) 0.0571(12) 0.2995(14) 0.034(4) Uani d PD 0.352(14) A 1
H H12A 0.1958 -0.0067 0.3198 0.040 Uiso calc PR 0.352(14) A 1
H H12B 0.3614 0.0269 0.3471 0.040 Uiso calc PR 0.352(14) A 1
C C10B 0.2633(7) 0.1653(5) 0.3608(5) 0.0207(18) Uani d PD 0.648(14) A 2
H H10B 0.3527 0.0973 0.3854 0.025 Uiso calc PR 0.648(14) A 2
C C12B 0.1808(8) 0.1107(7) 0.2615(5) 0.0202(19) Uani d PD 0.648(14) A 2
H H12C 0.0939 0.1804 0.2379 0.024 Uiso calc PR 0.648(14) A 2
H H12D 0.1376 0.0282 0.2954 0.024 Uiso calc PR 0.648(14) A 2
C C11 0.3126(5) 0.3038(4) 0.3165(4) 0.0264(10) Uani d D 1 . .
H H11B 0.4217 0.2559 0.3170 0.032 Uiso calc PR 0.352(14) A 1
H H11A 0.3070 0.3614 0.2376 0.032 Uiso calc PR 0.352(14) A 1
H H11C 0.4281 0.2960 0.2944 0.032 Uiso calc PR 0.648(14) A 2
H H11D 0.2623 0.3439 0.2425 0.032 Uiso calc PR 0.648(14) A 2
C C13 -0.0266(5) 0.2875(4) 0.7177(4) 0.0219(9) Uani d . 1 A .
C C14 -0.1879(5) 0.2772(5) 0.9286(4) 0.0259(9) Uani d . 1 . .
H H14A -0.2515 0.2222 0.8880 0.031 Uiso calc R 1 . .
C C15 -0.2986(6) 0.3822(5) 1.0142(5) 0.0344(11) Uani d . 1 . .
H H15A -0.3679 0.4416 0.9627 0.052 Uiso calc R 1 . .
H H15B -0.2369 0.4371 1.0534 0.052 Uiso calc R 1 . .
H H15C -0.3621 0.3353 1.0813 0.052 Uiso calc R 1 . .
C C16 -0.0800(7) 0.1829(6) 1.0052(5) 0.0425(13) Uani d . 1 . .
H H16A -0.0101 0.1164 0.9485 0.064 Uiso calc R 1 . .
H H16B -0.1428 0.1350 1.0720 0.064 Uiso calc R 1 . .
H H16C -0.0169 0.2362 1.0449 0.064 Uiso calc R 1 . .
C C17 0.3101(5) 0.9556(4) 0.6430(4) 0.0260(9) Uani d . 1 . .
H H17A 0.3497 1.0412 0.6470 0.039 Uiso calc R 1 . .
H H17B 0.3248 0.9005 0.7210 0.039 Uiso calc R 1 . .
H H17C 0.1980 0.9754 0.6356 0.039 Uiso calc R 1 . .
C C18 0.6008(5) 0.7119(5) 0.2022(4) 0.0263(9) Uani d . 1 . .
H H18A 0.6710 0.7723 0.1586 0.039 Uiso calc R 1 . .
H H18B 0.5196 0.7050 0.1499 0.039 Uiso calc R 1 . .
H H18C 0.6615 0.6213 0.2151 0.039 Uiso calc R 1 . .

loop_
_atom_site_aniso_label
_atom_site_aniso_U_11
_atom_site_aniso_U_22
_atom_site_aniso_U_33
_atom_site_aniso_U_12
_atom_site_aniso_U_13
_atom_site_aniso_U_23
Br1 0.0475(4) 0.0419(4) 0.0227(3) -0.0146(2) 0.0145(2) -0.0105(2)
N1 0.030(2) 0.033(2) 0.0146(17) -0.0092(15) 0.0090(15) -0.0082(15)
N2 0.0215(18) 0.0273(19) 0.0159(17) -0.0045(14) 0.0062(14) -0.0004(14)
O1 0.0334(18) 0.0305(17) 0.0208(16) -0.0113(13) 0.0137(13) -0.0070(13)
O2 0.0341(18) 0.0302(17) 0.0258(16) -0.0107(13) 0.0104(14) -0.0068(13)
O3 0.0322(17) 0.0343(17) 0.0224(16) -0.0134(13) 0.0074(14) -0.0053(13)
O4 0.0254(16) 0.0266(15) 0.0233(16) -0.0063(12) 0.0047(13) -0.0056(13)
O5 0.0280(16) 0.0304(16) 0.0191(15) -0.0113(13) 0.0077(13) -0.0023(12)
C1 0.020(2) 0.027(2) 0.019(2) -0.0027(16) -0.0005(17) -0.0025(17)
C2 0.020(2) 0.031(2) 0.0145(19) -0.0028(16) 0.0039(16) -0.0006(17)
C3 0.018(2) 0.029(2) 0.016(2) -0.0027(16) 0.0026(16) 0.0019(17)
C4 0.020(2) 0.028(2) 0.021(2) -0.0046(16) -0.0007(17) -0.0006(17)
C5 0.023(2) 0.027(2) 0.021(2) -0.0021(16) 0.0023(17) -0.0060(17)
C6 0.018(2) 0.030(2) 0.018(2) -0.0022(16) 0.0017(17) -0.0033(17)
C7 0.021(2) 0.031(2) 0.018(2) -0.0030(16) -0.0004(17) -0.0033(17)
C8 0.023(2) 0.031(2) 0.0118(19) -0.0037(16) 0.0018(17) -0.0010(16)
C9 0.023(2) 0.028(2) 0.021(2) -0.0063(17) -0.0005(18) -0.0028(17)
C10A 0.029(9) 0.038(9) 0.034(9) -0.010(7) 0.002(7) 0.003(7)
C12A 0.030(8) 0.040(9) 0.031(8) -0.011(7) 0.002(6) -0.017(6)
C10B 0.020(4) 0.020(4) 0.018(4) 0.002(3) 0.003(3) 0.003(3)
C12B 0.016(4) 0.031(4) 0.016(3) -0.013(3) 0.002(3) -0.004(3)
C11 0.028(2) 0.032(2) 0.018(2) -0.0109(18) 0.0104(18) -0.0082(18)
C13 0.017(2) 0.027(2) 0.019(2) -0.0014(16) 0.0020(17) -0.0020(17)
C14 0.025(2) 0.032(2) 0.018(2) -0.0069(18) 0.0061(18) -0.0017(17)
C15 0.028(2) 0.040(3) 0.030(3) -0.002(2) 0.009(2) -0.005(2)
C16 0.048(3) 0.038(3) 0.031(3) 0.006(2) 0.008(2) 0.006(2)
C17 0.025(2) 0.027(2) 0.024(2) -0.0041(17) 0.0018(18) -0.0041(18)
C18 0.023(2) 0.035(2) 0.019(2) -0.0080(18) 0.0050(18) 0.0002(18)

loop_
_atom_type_symbol
_atom_type_description
_atom_type_scat_dispersion_real
_atom_type_scat_dispersion_imag
_atom_type_scat_source
C C 0.0033 0.0016 'International Tables Vol C Tables 4.2.6.8 and 6.1.1.4'
H H 0.0000 0.0000 'International Tables Vol C Tables 4.2.6.8 and 6.1.1.4'
N N 0.0061 0.0033 'International Tables Vol C Tables 4.2.6.8 and 6.1.1.4'
O O 0.0106 0.0060 'International Tables Vol C Tables 4.2.6.8 and 6.1.1.4'
Br Br -0.2901 2.4595 'International Tables Vol C Tables 4.2.6.8 and 6.1.1.4'

loop_
_geom_angle_atom_site_label_1
_geom_angle_atom_site_label_2
_geom_angle_atom_site_label_3
_geom_angle
C9 N1 C1 122.8(4)
C9 N1 C11 111.5(3)
C1 N1 C11 125.6(3)
C13 N2 C14 120.8(4)
C13 N2 H2A 119.6
C14 N2 H2A 119.6
C9 O1 C10A 107.1(4)
C9 O1 C10B 108.5(3)
C4 O4 C17 115.8(3)
C3 O5 C18 118.0(3)
N1 C1 C6 117.2(4)
N1 C1 C2 121.3(4)
C6 C1 C2 121.5(4)
C3 C2 C1 118.6(4)
C3 C2 H2B 120.7
C1 C2 H2B 120.7
O5 C3 C2 124.4(4)
O5 C3 C4 115.1(4)
C2 C3 C4 120.4(4)
C5 C4 O4 125.9(4)
C5 C4 C3 119.9(4)
O4 C4 C3 114.2(4)
C4 C5 C6 121.2(4)
C4 C5 H5A 119.4
C6 C5 H5A 119.4
C1 C6 C5 118.4(4)
C1 C6 C7 121.4(4)
C5 C6 C7 120.2(4)
O3 C7 C6 118.9(4)
O3 C7 C8 123.4(4)
C6 C7 C8 117.7(4)
C9 C8 C7 116.5(4)
C9 C8 C13 119.8(4)
C7 C8 C13 123.7(4)
N1 C9 O1 111.4(4)
N1 C9 C8 124.2(4)
O1 C9 C8 124.4(4)
O1 C10A C12A 105.8(8)
O1 C10A C11 104.2(4)
C12A C10A C11 112.4(9)
O1 C10A H10A 111.4
C12A C10A H10A 111.4
C11 C10A H10A 111.4
C10A C12A Br1 104.3(8)
C10A C12A H12A 110.9
Br1 C12A H12A 110.9
C10A C12A H12B 110.9
Br1 C12A H12B 110.9
H12A C12A H12B 108.9
O1 C10B C12B 104.0(4)
O1 C10B C11 103.4(3)
C12B C10B C11 111.4(5)
O1 C10B H10B 112.4
C12B C10B H10B 112.4
C11 C10B H10B 112.4
C10B C12B Br1 105.1(4)
C10B C12B H12C 110.7
Br1 C12B H12C 110.7
C10B C12B H12D 110.7
Br1 C12B H12D 110.7
H12C C12B H12D 108.8
N1 C11 C10B 100.3(3)
N1 C11 C10A 98.6(4)
N1 C11 H11B 112.0
C10B C11 H11B 85.6
C10A C11 H11B 112.0
N1 C11 H11A 112.0
C10B C11 H11A 134.1
C10A C11 H11A 112.0
H11B C11 H11A 109.7
N1 C11 H11C 111.7
C10B C11 H11C 111.7
C10A C11 H11C 135.7
H11A C11 H11C 86.1
N1 C11 H11D 111.7
C10B C11 H11D 111.7
C10A C11 H11D 86.6
H11B C11 H11D 128.5
H11C C11 H11D 109.5
O2 C13 N2 122.8(4)
O2 C13 C8 123.1(4)
N2 C13 C8 114.2(4)
N2 C14 C16 110.1(4)
N2 C14 C15 108.4(4)
C16 C14 C15 110.9(4)
N2 C14 H14A 109.1
C16 C14 H14A 109.1
C15 C14 H14A 109.1
C14 C15 H15A 109.5
C14 C15 H15B 109.5
H15A C15 H15B 109.5
C14 C15 H15C 109.5
H15A C15 H15C 109.5
H15B C15 H15C 109.5
C14 C16 H16A 109.5
C14 C16 H16B 109.5
H16A C16 H16B 109.5
C14 C16 H16C 109.5
H16A C16 H16C 109.5
H16B C16 H16C 109.5
O4 C17 H17A 109.5
O4 C17 H17B 109.5
H17A C17 H17B 109.5
O4 C17 H17C 109.5
H17A C17 H17C 109.5
H17B C17 H17C 109.5
O5 C18 H18A 109.5
O5 C18 H18B 109.5
H18A C18 H18B 109.5
O5 C18 H18C 109.5
H18A C18 H18C 109.5
H18B C18 H18C 109.5

loop_
_geom_bond_atom_site_label_1
_geom_bond_atom_site_label_2
_geom_bond_distance
Br1 C12B 1.981(6)
Br1 C12A 1.990(10)
N1 C9 1.334(6)
N1 C1 1.388(6)
N1 C11 1.469(5)
N2 C13 1.363(5)
N2 C14 1.457(5)
N2 H2A 0.880
O1 C9 1.336(5)
O1 C10A 1.445(5)
O1 C10B 1.465(4)
O2 C13 1.212(5)
O3 C7 1.263(5)
O4 C4 1.369(5)
O4 C17 1.442(5)
O5 C3 1.361(5)
O5 C18 1.433(5)
C1 C6 1.403(6)
C1 C2 1.403(6)
C2 C3 1.387(6)
C2 H2B 0.950
C3 C4 1.426(6)
C4 C5 1.360(6)
C5 C6 1.408(6)
C5 H5A 0.950
C6 C7 1.456(6)
C7 C8 1.458(6)
C8 C9 1.386(6)
C8 C13 1.503(6)
C10A C12A 1.539(5)
C10A C11 1.547(5)
C10A H10A 1.000
C12A H12A 0.990
C12A H12B 0.990
C10B C12B 1.535(5)
C10B C11 1.544(4)
C10B H10B 1.000
C12B H12C 0.990
C12B H12D 0.990
C11 H11B 0.990
C11 H11A 0.990
C11 H11C 0.990
C11 H11D 0.990
C14 C16 1.511(7)
C14 C15 1.525(6)
C14 H14A 1.000
C15 H15A 0.980
C15 H15B 0.980
C15 H15C 0.980
C16 H16A 0.980
C16 H16B 0.980
C16 H16C 0.980
C17 H17A 0.980
C17 H17B 0.980
C17 H17C 0.980
C18 H18A 0.980
C18 H18B 0.980
C18 H18C 0.980

loop_
_geom_hbond_atom_site_label_D
_geom_hbond_atom_site_label_H
_geom_hbond_atom_site_label_A
_geom_hbond_site_symmetry_A
_geom_hbond_distance_DH
_geom_hbond_distance_HA
_geom_hbond_distance_DA
_geom_hbond_angle_DHA
_geom_hbond_publ_flag
N2 H2A O3 . 0.88 1.91 2.634(5) 138.4 yes
C10A H10A O3 2_566 1.00 2.23 3.042 136.9 yes
C12A H12A O2 2_556 0.99 2.33 3.289 163.5 yes
C12A H12B O4 1_545 0.99 2.41 3.173 133.6 yes
C12B H12D O2 2_556 0.99 2.30 3.253 162.1 yes
C17 H17A O5 2_676 0.98 2.41 3.380 171.8 yes

loop_
_geom_torsion_atom_site_label_1
_geom_torsion_atom_site_label_2
_geom_torsion_atom_site_label_3
_geom_torsion_atom_site_label_4
_geom_torsion
C9 N1 C1 C6 -0.5(7)
C11 N1 C1 C6 178.1(4)
C9 N1 C1 C2 179.2(4)
C11 N1 C1 C2 -2.2(7)
N1 C1 C2 C3 -179.7(4)
C6 C1 C2 C3 -0.1(7)
C18 O5 C3 C2 4.1(6)
C18 O5 C3 C4 -177.6(4)
C1 C2 C3 O5 178.9(4)
C1 C2 C3 C4 0.7(6)
C17 O4 C4 C5 -6.1(6)
C17 O4 C4 C3 172.8(4)
O5 C3 C4 C5 -179.8(4)
C2 C3 C4 C5 -1.4(7)
O5 C3 C4 O4 1.2(6)
C2 C3 C4 O4 179.6(4)
O4 C4 C5 C6 -179.6(4)
C3 C4 C5 C6 1.6(7)
N1 C1 C6 C5 179.8(4)
C2 C1 C6 C5 0.2(7)
N1 C1 C6 C7 -0.9(6)
C2 C1 C6 C7 179.5(4)
C4 C5 C6 C1 -0.9(7)
C4 C5 C6 C7 179.8(4)
C1 C6 C7 O3 -179.4(4)
C5 C6 C7 O3 -0.1(7)
C1 C6 C7 C8 2.6(6)
C5 C6 C7 C8 -178.2(4)
O3 C7 C8 C9 179.1(4)
C6 C7 C8 C9 -2.9(6)
O3 C7 C8 C13 -2.6(7)
C6 C7 C8 C13 175.4(4)
C1 N1 C9 O1 179.8(4)
C11 N1 C9 O1 1.0(5)
C1 N1 C9 C8 0.0(7)
C11 N1 C9 C8 -178.8(4)
C10A O1 C9 N1 -18.1(7)
C10B O1 C9 N1 13.6(5)
C10A O1 C9 C8 161.7(7)
C10B O1 C9 C8 -166.6(5)
C7 C8 C9 N1 1.7(7)
C13 C8 C9 N1 -176.6(4)
C7 C8 C9 O1 -178.1(4)
C13 C8 C9 O1 3.6(7)
C9 O1 C10A C12A 145.3(7)
C9 O1 C10A C11 26.6(9)
O1 C10A C12A Br1 -180.0(6)
C11 C10A C12A Br1 -66.9(9)
C9 O1 C10B C12B -138.0(5)
C9 O1 C10B C11 -21.5(5)
O1 C10B C12B Br1 178.5(3)
C11 C10B C12B Br1 67.7(5)
C9 N1 C11 C10B -13.9(5)
C1 N1 C11 C10B 167.4(5)
C9 N1 C11 C10A 14.8(7)
C1 N1 C11 C10A -164.0(6)
O1 C10B C11 N1 20.3(5)
C12B C10B C11 N1 131.5(5)
O1 C10A C11 N1 -24.0(8)
C12A C10A C11 N1 -138.1(8)
C14 N2 C13 O2 4.3(7)
C14 N2 C13 C8 -174.8(4)
C9 C8 C13 O2 0.9(7)
C7 C8 C13 O2 -177.3(4)
C9 C8 C13 N2 180.0(4)
C7 C8 C13 N2 1.7(6)
C13 N2 C14 C16 79.8(5)
C13 N2 C14 C15 -158.7(4)
